data_7225594
loop_
_publ_author_name
'Martin, T. W.'
'Gorelik, T. E.'
'Greim, D.'
'Butterhof, C.'
'Kolb, U.'
'Senker, J.'
'Breu, J.'

_publ_section_title
;
 Microphase separation upon crystallization of small amphiphilic
 molecules: &#x2018;low&#x2019; temperature form II of sodium benzoate (E
 211)
;
_journal_issue 31
_journal_name_full CrystEngComm
_journal_page_first 5811
_journal_paper_doi 10.1039/C6CE01281G
_journal_volume 18
_journal_year 2016
_chemical_compound_source 'see text'
_chemical_formula_moiety 'C7 H5 O2 -, Na +'
_chemical_formula_sum 'C7 H5 Na O2'
_chemical_formula_weight 144.10
_chemical_name_common
;
 sodium benzoate form II
;
_chemical_name_systematic
; 
 sodium benzoate form II
;
_space_group_IT_number 2
_symmetry_cell_setting triclinic
_symmetry_Int_Tables_number 2
_symmetry_space_group_name_Hall '-P 1'
_symmetry_space_group_name_H-M 'P -1'
_audit_update_record
;
2016-06-03 deposited with the CCDC.
2016-06-22 downloaded from the CCDC.
;
_cell_angle_alpha 87.2790(11)
_cell_angle_beta 95.5964(17)
_cell_angle_gamma 98.7257(18)
_cell_formula_units_Z 12
_cell_length_a 15.3055(2)
_cell_length_b 6.43674(9)
_cell_length_c 19.5160(3)
_cell_measurement_temperature 173(2)
_cell_volume 1890.31(5)
_computing_cell_refinement 'TOPAS ACADEMIC 5.0'
_computing_data_collection 'STOE WinXPOW'
_computing_molecular_graphics 'Diamond 4.0'
_computing_publication_material 'PLATON + Diamond 4.0'
_computing_structure_refinement 'TOPAS ACADEMIC 5.0'
_computing_structure_solution 'TOPAS ACADEMIC 5.0'
_diffrn_ambient_temperature 173(2)
_diffrn_detector 'microstrip solid-state detector'
_diffrn_detector_type 'DECTRIS Mythen 1K'
_diffrn_measurement_device_type 'STOE STADI P'
_diffrn_radiation_monochromator Ge-111
_diffrn_radiation_type 'Cu K\a'
_diffrn_radiation_wavelength 1.54175
_diffrn_source 'sealed X-ray tube'
_diffrn_source_target Cu
_diffrn_source_type 'STOE STADI P'
_exptl_absorpt_coefficient_mu 1.511
_exptl_absorpt_correction_type none
_exptl_crystal_colour white
_exptl_crystal_density_diffrn 1.519
_exptl_crystal_description needle
_exptl_crystal_F_000 888
_pd_char_colour white
_pd_char_particle_morphology 'platelet (SEM)'
_pd_meas_2theta_range_inc 0.1
_pd_meas_2theta_range_max 59.97
_pd_meas_2theta_range_min 1.500
_pd_meas_number_of_points 3899
_pd_meas_scan_method step
_pd_prep_temperature 173(2)
_pd_proc_ls_background_function 'shifted Chebychev function with 14 terms'
_pd_proc_ls_pref_orient_corr 'spherical harmonics function of 4th order'
_pd_proc_ls_profile_function 'fundamental parameters approach'
_pd_proc_ls_prof_R_factor 0.01795
_pd_proc_ls_prof_wR_expected 0.00917
_pd_proc_ls_prof_wR_factor 0.02597
_pd_spec_mount_mode transmission
_pd_spec_shape cylinder
_pd_spec_size_axial 25
_pd_spec_size_equat 0.48
_refine_ls_goodness_of_fit_all 2.8310
_refine_ls_matrix_type full
_refine_ls_number_constraints 0
_refine_ls_number_parameters 129
_refine_ls_number_restraints 0
_refine_ls_R_I_factor 0.0058
_refine_ls_weighting_scheme calc
_cod_data_source_file c6ce01281g2.cif
_cod_data_source_block nabz2
_cod_depositor_comments
;
The following automatic conversions were performed:

'_symmetry_cell_setting' value 'Triclinic' changed to 'triclinic'
according to
/usr/data/users/saulius/crontab/automatic-downloads/rss-feeds/RSC/lib/dictionaries/cif_core.dic
dictionary named 'cif_core.dic' version 2.4.2 from 2011-04-26.

Automatic conversion script
Id: cif_fix_values 4268 2015-11-12 08:31:59Z antanas 

 Adding full bibliography for 7225594.cif.

2023-11-23
Z value and formula fixed to values more according to usual
chemical conventions.                 miguel
;
_cod_original_formula_sum 'C42 H30 Na6 O12'
_cod_original_formula_weight 864.60
_cod_original_formula_moiety 'C42 H30 Na6 O12'
_cod_original_formula_units_Z 2
_cod_database_code 7225594

loop_
_symmetry_equiv_pos_site_id
_symmetry_equiv_pos_as_xyz
1 x,y,z
2 -x,-y,-z

loop_
_atom_site_label
_atom_site_type_symbol
_atom_site_thermal_displace_type
_atom_site_fract_x
_atom_site_fract_y
_atom_site_fract_z
_atom_site_occupancy
_atom_site_U_iso_or_equiv
Na1 Na Uiso 0.3422(12) 0.981(2) 0.1569(10) 1.000 0.0312(19)
Na2 Na Uiso 0.3820(14) 0.678(3) 0.2845(12) 1.000 0.0312(19)
Na3 Na Uiso 0.4201(16) 0.391(3) 0.4304(12) 1.000 0.0312(19)
Na4 Na Uiso 0.5304(17) 0.913(3) 0.4225(11) 1.000 0.0312(19)
Na5 Na Uiso 0.4914(16) 0.227(4) 0.2753(13) 1.000 0.0312(19)
Na6 Na Uiso 0.4448(12) 0.520(3) 0.1347(11) 1.000 0.0312(19)
O11 O Uiso 0.4876(13) 0.206(3) 0.1430(10) 1.000 0.027(6)
O12 O Uiso 0.4704(12) -0.142(2) 0.1186(10) 1.000 0.027(6)
O21 O Uiso 0.5147(14) 0.591(3) 0.2525(13) 1.000 0.027(6)
O22 O Uiso 0.5466(14) 0.912(3) 0.3022(10) 1.000 0.027(6)
O31 O Uiso 0.5803(13) 0.587(3) 0.4455(9) 1.000 0.027(6)
O32 O Uiso 0.5603(12) 0.273(3) 0.3916(9) 1.000 0.027(6)
O41 O Uiso 0.3977(11) 1.028(3) 0.4608(13) 1.000 0.027(8)
O42 O Uiso 0.3841(11) 0.707(3) 0.4123(11) 1.000 0.027(8)
O51 O Uiso 0.3439(12) 0.335(3) 0.3177(14) 1.000 0.027(8)
O52 O Uiso 0.3423(12) 0.011(3) 0.2736(11) 1.000 0.027(8)
O61 O Uiso 0.2875(11) 0.617(3) 0.1707(12) 1.000 0.034(6)
O62 O Uiso 0.2959(11) 0.307(3) 0.1210(10) 1.000 0.034(6)
C11 C Uiso 0.5071(8) 0.047(2) 0.1155(6) 1.000 0.027(6)
C12 C Uiso 0.5863(10) 0.091(3) 0.0721(9) 1.000 0.027(6)
C13 C Uiso 0.6263(17) 0.298(3) 0.0582(17) 1.000 0.027(6)
C14 C Uiso 0.6988(19) 0.338(5) 0.019(2) 1.000 0.027(6)
C15 C Uiso 0.7327(19) 0.172(6) -0.0079(19) 1.000 0.027(6)
C16 C Uiso 0.693(2) -0.035(6) 0.006(2) 1.000 0.027(6)
C17 C Uiso 0.621(2) -0.074(4) 0.0452(19) 1.000 0.027(6)
C21 C Uiso 0.5622(10) 0.765(3) 0.2662(7) 1.000 0.027(6)
C22 C Uiso 0.6511(11) 0.805(4) 0.2347(11) 1.000 0.027(6)
C23 C Uiso 0.6880(17) 0.637(4) 0.2111(18) 1.000 0.027(6)
C24 C Uiso 0.7692(19) 0.672(6) 0.182(2) 1.000 0.027(6)
C25 C Uiso 0.8153(19) 0.877(7) 0.176(2) 1.000 0.027(6)
C26 C Uiso 0.779(3) 1.045(6) 0.200(3) 1.000 0.027(6)
C27 C Uiso 0.698(2) 1.008(4) 0.228(2) 1.000 0.027(6)
C31 C Uiso 0.6043(11) 0.445(2) 0.4119(6) 1.000 0.027(6)
C32 C Uiso 0.7002(11) 0.489(3) 0.3930(9) 1.000 0.027(6)
C33 C Uiso 0.7492(14) 0.691(4) 0.3978(17) 1.000 0.027(6)
C34 C Uiso 0.8369(15) 0.732(5) 0.381(2) 1.000 0.027(6)
C35 C Uiso 0.8774(13) 0.569(6) 0.3584(19) 1.000 0.027(6)
C36 C Uiso 0.8293(16) 0.367(6) 0.353(2) 1.000 0.027(6)
C37 C Uiso 0.7416(15) 0.327(4) 0.3706(19) 1.000 0.027(6)
C41 C Uiso 0.3556(9) 0.855(2) 0.4394(7) 1.000 0.027(8)
C42 C Uiso 0.2559(9) 0.821(3) 0.4473(12) 1.000 0.027(8)
C43 C Uiso 0.2136(12) 0.986(4) 0.4654(19) 1.000 0.027(8)
C44 C Uiso 0.1226(13) 0.956(5) 0.473(2) 1.000 0.027(8)
C45 C Uiso 0.0719(11) 0.759(6) 0.462(3) 1.000 0.027(8)
C46 C Uiso 0.1133(14) 0.592(6) 0.444(3) 1.000 0.027(8)
C47 C Uiso 0.2044(13) 0.624(4) 0.437(3) 1.000 0.027(8)
C51 C Uiso 0.3072(10) 0.161(3) 0.2931(7) 1.000 0.027(8)
C52 C Uiso 0.2056(10) 0.129(3) 0.2858(12) 1.000 0.027(8)
C53 C Uiso 0.1588(12) 0.293(4) 0.297(2) 1.000 0.027(8)
C54 C Uiso 0.0660(12) 0.264(6) 0.291(2) 1.000 0.027(8)
C55 C Uiso 0.0181(10) 0.069(7) 0.273(3) 1.000 0.027(8)
C56 C Uiso 0.0640(12) -0.097(6) 0.261(3) 1.000 0.027(8)
C57 C Uiso 0.1568(12) -0.066(5) 0.268(3) 1.000 0.027(8)
C61 C Uiso 0.2562(9) 0.451(2) 0.1390(6) 1.000 0.034(6)
C62 C Uiso 0.1559(9) 0.421(3) 0.1196(11) 1.000 0.034(6)
C63 C Uiso 0.1071(11) 0.587(4) 0.1241(18) 1.000 0.034(6)
C64 C Uiso 0.0155(11) 0.561(6) 0.106(2) 1.000 0.034(6)
C65 C Uiso -0.0293(10) 0.367(6) 0.084(2) 1.000 0.034(6)
C66 C Uiso 0.0187(12) 0.200(6) 0.079(3) 1.000 0.034(6)
C67 C Uiso 0.1104(12) 0.228(4) 0.097(2) 1.000 0.034(6)
H131 H Uiso 0.598(3) 0.423(3) 0.080(3) 1.000 0.0380
H141 H Uiso 0.729(3) 0.500(5) 0.008(3) 1.000 0.0380
H151 H Uiso 0.789(2) 0.203(7) -0.039(2) 1.000 0.0380
H161 H Uiso 0.720(4) -0.166(6) -0.015(3) 1.000 0.0380
H171 H Uiso 0.589(3) -0.234(4) 0.057(3) 1.000 0.0380
H231 H Uiso 0.650(3) 0.480(4) 0.217(3) 1.000 0.0380
H241 H Uiso 0.797(3) 0.540(7) 0.164(3) 1.000 0.0380
H251 H Uiso 0.879(2) 0.904(9) 0.154(3) 1.000 0.0380
H261 H Uiso 0.815(4) 1.205(7) 0.195(4) 1.000 0.0380
H271 H Uiso 0.668(3) 1.136(4) 0.247(3) 1.000 0.0380
H331 H Uiso 0.7154(19) 0.814(3) 0.415(3) 1.000 0.0380
H341 H Uiso 0.8741(19) 0.890(6) 0.385(3) 1.000 0.0380
H351 H Uiso 0.9459(15) 0.601(7) 0.345(2) 1.000 0.0380
H361 H Uiso 0.861(2) 0.239(7) 0.336(3) 1.000 0.0380
H371 H Uiso 0.702(2) 0.171(4) 0.367(3) 1.000 0.0380
H431 H Uiso 0.2553(17) 1.138(4) 0.473(3) 1.000 0.0380
H441 H Uiso 0.0906(17) 1.087(6) 0.487(3) 1.000 0.0380
H451 H Uiso 0.0007(12) 0.734(8) 0.468(3) 1.000 0.0380
H461 H Uiso 0.0741(19) 0.437(7) 0.435(5) 1.000 0.0380
H471 H Uiso 0.2388(17) 0.498(4) 0.423(3) 1.000 0.0380
H531 H Uiso 0.1984(16) 0.443(4) 0.311(3) 1.000 0.0380
H541 H Uiso 0.0306(16) 0.394(7) 0.300(3) 1.000 0.0380
H551 H Uiso -0.0545(10) 0.046(8) 0.267(3) 1.000 0.0380
H561 H Uiso 0.0270(16) -0.250(7) 0.247(5) 1.000 0.0380
H571 H Uiso 0.1947(16) -0.192(5) 0.259(4) 1.000 0.0380
H631 H Uiso 0.1442(15) 0.736(4) 0.142(3) 1.000 0.0380
H641 H Uiso -0.0216(15) 0.692(7) 0.110(3) 1.000 0.0380
H651 H Uiso -0.1009(11) 0.346(8) 0.070(3) 1.000 0.0380
H661 H Uiso -0.0158(17) 0.048(7) 0.061(4) 1.000 0.0380
H671 H Uiso 0.1498(16) 0.101(4) 0.094(3) 1.000 0.0380

loop_
_atom_type_symbol
_atom_type_description
_atom_type_scat_dispersion_real
_atom_type_scat_dispersion_imag
_atom_type_scat_source
C C 0.0033 0.0016 'International Tables Vol C Tables 4.2.6.8 and 6.1.1.4'
H H 0.0000 0.0000 'International Tables Vol C Tables 4.2.6.8 and 6.1.1.4'
N N 0.0061 0.0033 'International Tables Vol C Tables 4.2.6.8 and 6.1.1.4'
Na Na 0.0362 0.0249 'International Tables Vol C Tables 4.2.6.8 and 6.1.1.4'
O O 0.0106 0.0060 'International Tables Vol C Tables 4.2.6.8 and 6.1.1.4'

loop_
_audit_conform_dict_name
_audit_conform_dict_location
cif_core.dic ftp://ftp.iucr.org/pub/cif_core.dic
cif_pd.dic ftp://ftp.iucr.org/pub/cif_pd.dic

loop_
_geom_angle_atom_site_label_1
_geom_angle_atom_site_label_2
_geom_angle_atom_site_label_3
_geom_angle
_geom_angle_site_symmetry_1
_geom_angle_site_symmetry_3
_geom_angle_publ_flag
O11 Na1 O61 137.7(10) 1_565 . yes
O12 Na1 O61 84.3(7) 1_565 . yes
O52 Na1 O61 88.7(9) 1_565 . yes
O61 Na1 O62 141.9(10) . 1_565 yes
O61 Na1 C11 112.2(8) . 1_565 yes
O11 Na1 O12 55.3(7) 1_565 1_565 yes
O11 Na1 O52 97.4(9) 1_565 1_565 yes
O11 Na1 O62 78.7(7) 1_565 1_565 yes
O11 Na1 C11 27.9(6) 1_565 1_565 yes
O12 Na1 O52 116.1(10) 1_565 1_565 yes
O12 Na1 O62 124.0(9) 1_565 1_565 yes
O12 Na1 C11 27.9(5) 1_565 1_565 yes
O52 Na1 O62 98.4(9) 1_565 1_565 yes
O52 Na1 C11 112.4(9) 1_565 1_565 yes
O62 Na1 C11 99.6(7) 1_565 1_565 yes
O21 Na2 O22 53.0(8) . . yes
O21 Na2 O42 112.2(11) . . yes
O21 Na2 O51 88.3(10) . . yes
O21 Na2 O61 98.8(11) . . yes
O21 Na2 O52 124.6(11) . 1_565 yes
O22 Na2 O42 84.0(9) . . yes
O22 Na2 O51 126.8(11) . . yes
O22 Na2 O61 126.1(11) . . yes
O22 Na2 O52 80.6(9) . 1_565 yes
O42 Na2 O51 78.9(11) . . yes
O42 Na2 O61 146.7(11) . . yes
O42 Na2 O52 87.5(10) . 1_565 yes
O51 Na2 O61 90.6(10) . . yes
O51 Na2 O52 147.1(12) . 1_565 yes
O52 Na2 O61 84.5(10) 1_565 . yes
O31 Na3 O32 52.8(8) . . yes
O31 Na3 O42 84.2(9) . . yes
O31 Na3 O51 120.9(11) . . yes
O31 Na3 O41 117.4(11) . 1_545 yes
O31 Na3 O31 86.4(9) . 2_666 yes
O32 Na3 O42 124.7(12) . . yes
O32 Na3 O51 91.1(10) . . yes
O32 Na3 O41 78.4(9) . 1_545 yes
O31 Na3 O32 114.6(11) 2_666 . yes
O42 Na3 O51 82.9(10) . . yes
O41 Na3 O42 156.4(14) 1_545 . yes
O31 Na3 O42 92.0(11) 2_666 . yes
O41 Na3 O51 92.7(10) 1_545 . yes
O31 Na3 O51 151.3(13) 2_666 . yes
O31 Na3 O41 80.7(10) 2_666 1_545 yes
O22 Na4 O31 93.8(10) . . yes
O22 Na4 O41 119.2(12) . . yes
O22 Na4 O42 93.9(11) . . yes
O22 Na4 C41 108.2(11) . . yes
O22 Na4 O32 76.7(9) . 1_565 yes
O22 Na4 O41 147.6(14) . 2_676 yes
O31 Na4 O41 127.7(12) . . yes
O31 Na4 O42 84.7(9) . . yes
O31 Na4 C41 107.2(10) . . yes
O31 Na4 O32 149.7(14) . 1_565 yes
O31 Na4 O41 80.7(9) . 2_676 yes
O41 Na4 O42 55.9(9) . . yes
O41 Na4 C41 28.0(6) . . yes
O32 Na4 O41 81.0(9) 1_565 . yes
O41 Na4 O41 88.0(10) . 2_676 yes
O42 Na4 C41 27.9(6) . . yes
O32 Na4 O42 124.3(12) 1_565 . yes
O41 Na4 O42 117.1(11) 2_676 . yes
O32 Na4 C41 103.2(10) 1_565 . yes
O41 Na4 C41 104.0(10) 2_676 . yes
O32 Na4 O41 92.0(9) 1_565 2_676 yes
O11 Na5 O21 83.9(11) . . yes
O11 Na5 O32 155.9(13) . . yes
O11 Na5 O51 113.8(12) . . yes
O11 Na5 O52 90.5(10) . . yes
O11 Na5 O22 96.4(11) . 1_545 yes
O21 Na5 O32 91.2(12) . . yes
O21 Na5 O51 79.2(10) . . yes
O21 Na5 O52 123.9(13) . . yes
O21 Na5 O22 150.5(14) . 1_545 yes
O32 Na5 O51 88.3(11) . . yes
O32 Na5 O52 111.6(12) . . yes
O22 Na5 O32 76.5(10) 1_545 . yes
O51 Na5 O52 52.5(8) . . yes
O22 Na5 O51 126.2(12) 1_545 . yes
O22 Na5 O52 85.7(11) 1_545 . yes
O11 Na6 O21 89.5(10) . . yes
O11 Na6 O61 126.4(10) . . yes
O11 Na6 O62 82.2(9) . . yes
O11 Na6 O12 152.0(12) . 1_565 yes
O21 Na6 O61 90.5(9) . . yes
O21 Na6 O62 118.5(11) . . yes
O12 Na6 O21 84.8(10) 1_565 . yes
O61 Na6 O62 51.7(7) . . yes
O12 Na6 O61 81.1(9) 1_565 . yes
O12 Na6 O62 124.4(11) 1_565 . yes
Na5 O11 Na6 87.8(10) . . yes
Na5 O11 C11 121.4(14) . . yes
Na1 O11 Na5 82.7(9) 1_545 . yes
Na6 O11 C11 150.9(15) . . yes
Na1 O11 Na6 100.0(10) 1_545 . yes
Na1 O11 C11 84.7(12) 1_545 . yes
Na1 O12 C11 88.1(10) 1_545 . yes
Na6 O12 C11 163.9(15) 1_545 . yes
Na1 O12 Na6 104.3(9) 1_545 1_545 yes
Na2 O21 Na5 100.0(11) . . yes
Na2 O21 Na6 90.3(10) . . yes
Na2 O21 C21 96.8(14) . . yes
Na5 O21 Na6 87.7(10) . . yes
Na5 O21 C21 146.6(18) . . yes
Na6 O21 C21 121.0(16) . . yes
Na2 O22 Na4 88.7(10) . . yes
Na2 O22 C21 79.0(13) . . yes
Na2 O22 Na5 92.8(10) . 1_565 yes
Na4 O22 C21 129.6(15) . . yes
Na4 O22 Na5 95.4(11) . 1_565 yes
Na5 O22 C21 133.5(16) 1_565 . yes
Na3 O31 Na4 91.3(10) . . yes
Na3 O31 C31 88.6(13) . . yes
Na3 O31 Na3 93.6(10) . 2_666 yes
Na4 O31 C31 137.8(14) . . yes
Na3 O31 Na4 93.5(10) 2_666 . yes
Na3 O31 C31 128.6(14) 2_666 . yes
Na3 O32 Na5 91.3(10) . . yes
Na3 O32 C31 88.8(13) . . yes
Na3 O32 Na4 98.8(10) . 1_545 yes
Na5 O32 C31 123.0(14) . . yes
Na4 O32 Na5 93.9(10) 1_545 . yes
Na4 O32 C31 142.3(14) 1_545 . yes
Na4 O41 C41 86.5(13) . . yes
Na3 O41 Na4 101.8(10) 1_565 . yes
Na4 O41 Na4 92.0(10) . 2_676 yes
Na3 O41 C41 141.0(18) 1_565 . yes
Na4 O41 C41 125.4(16) 2_676 . yes
Na3 O41 Na4 92.6(10) 1_565 2_676 yes
Na2 O42 Na3 91.5(10) . . yes
Na2 O42 Na4 93.4(10) . . yes
Na2 O42 C41 122.7(14) . . yes
Na3 O42 Na4 99.8(10) . . yes
Na3 O42 C41 144.5(17) . . yes
Na4 O42 C41 88.3(12) . . yes
Na2 O51 Na3 92.1(11) . . yes
Na2 O51 Na5 92.4(10) . . yes
Na2 O51 C51 141(2) . . yes
Na3 O51 Na5 89.2(10) . . yes
Na3 O51 C51 127.1(17) . . yes
Na5 O51 C51 84.0(13) . . yes
Na5 O52 C51 92.7(14) . . yes
Na1 O52 Na5 89.2(10) 1_545 . yes
Na2 O52 Na5 100.2(10) 1_545 . yes
Na1 O52 C51 116.5(14) 1_545 . yes
Na2 O52 C51 153.8(17) 1_545 . yes
Na1 O52 Na2 86.6(10) 1_545 1_545 yes
Na1 O61 Na2 79.8(9) . . yes
Na1 O61 Na6 89.9(8) . . yes
Na1 O61 C61 144.4(17) . . yes
Na2 O61 Na6 80.3(8) . . yes
Na2 O61 C61 132.1(14) . . yes
Na6 O61 C61 82.4(12) . . yes
Na6 O62 C61 94.4(12) . . yes
Na1 O62 Na6 96.4(9) 1_545 . yes
Na1 O62 C61 143.7(15) 1_545 . yes
O11 C11 O12 129.3(16) . . yes
O11 C11 C12 115.2(14) . . yes
Na1 C11 O11 67.4(11) 1_545 . yes
O12 C11 C12 115.6(14) . . yes
Na1 C11 O12 63.9(10) 1_545 . yes
Na1 C11 C12 163.8(10) 1_545 . yes
C11 C12 C13 120.9(17) . . no
C11 C12 C17 120.9(18) . . no
C13 C12 C17 118(2) . . no
C12 C13 C14 121(2) . . no
C13 C14 C15 121(3) . . no
C14 C15 C16 119(3) . . no
C15 C16 C17 121(3) . . no
C12 C17 C16 121(3) . . no
O21 C21 O22 129.3(19) . . yes
O21 C21 C22 115.5(18) . . yes
O22 C21 C22 115.2(18) . . yes
C21 C22 C23 121(2) . . no
C21 C22 C27 122(2) . . no
C23 C22 C27 118(2) . . no
C22 C23 C24 121(3) . . no
C23 C24 C25 120(3) . . no
C24 C25 C26 119(3) . . no
C25 C26 C27 120(3) . . no
C22 C27 C26 122(3) . . no
O31 C31 O32 129.3(18) . . yes
O31 C31 C32 115.2(15) . . yes
O32 C31 C32 115.5(15) . . yes
C31 C32 C33 121.0(17) . . no
C31 C32 C37 120.7(17) . . no
C33 C32 C37 118.3(18) . . no
C32 C33 C34 121(2) . . no
C33 C34 C35 120(3) . . no
C34 C35 C36 120(2) . . no
C35 C36 C37 120(3) . . no
C32 C37 C36 121(2) . . no
Na4 C41 O41 65.5(11) . . yes
Na4 C41 O42 63.8(11) . . yes
Na4 C41 C42 178.7(13) . . yes
O41 C41 O42 129.3(16) . . yes
O41 C41 C42 115.3(14) . . yes
O42 C41 C42 115.5(14) . . yes
C41 C42 C43 120.9(16) . . no
C41 C42 C47 121.0(16) . . no
C43 C42 C47 118.1(17) . . no
C42 C43 C44 121(2) . . no
C43 C44 C45 120(3) . . no
C44 C45 C46 119(2) . . no
C45 C46 C47 120(3) . . no
C42 C47 C46 121(3) . . no
O51 C51 O52 129.4(18) . . yes
O51 C51 C52 115.1(16) . . yes
O52 C51 C52 115.5(17) . . yes
C51 C52 C53 121.1(17) . . no
C51 C52 C57 120.8(17) . . no
C53 C52 C57 118.1(17) . . no
C52 C53 C54 121(3) . . no
C53 C54 C55 120(3) . . no
C54 C55 C56 119(2) . . no
C55 C56 C57 120(3) . . no
C52 C57 C56 121(3) . . no
O61 C61 O62 129.3(16) . . yes
O61 C61 C62 115.3(14) . . yes
O62 C61 C62 115.4(14) . . yes
C61 C62 C63 120.8(17) . . no
C61 C62 C67 121.0(15) . . no
C63 C62 C67 118.2(16) . . no
C62 C63 C64 121(3) . . no
C63 C64 C65 120(3) . . no
C64 C65 C66 119(2) . . no
C65 C66 C67 120(3) . . no
C62 C67 C66 121(2) . . no
C12 C13 H131 117(3) . . no
C14 C13 H131 123(3) . . no
C13 C14 H141 120(4) . . no
C15 C14 H141 119(4) . . no
C14 C15 H151 121(4) . . no
C16 C15 H151 121(4) . . no
C15 C16 H161 119(4) . . no
C17 C16 H161 121(4) . . no
C12 C17 H171 117(4) . . no
C16 C17 H171 122(4) . . no
C22 C23 H231 116(3) . . no
C24 C23 H231 123(4) . . no
C23 C24 H241 120(4) . . no
C25 C24 H241 120(4) . . no
C24 C25 H251 120(5) . . no
C26 C25 H251 121(5) . . no
C25 C26 H261 119(5) . . no
C27 C26 H261 121(5) . . no
C22 C27 H271 117(3) . . no
C26 C27 H271 122(3) . . no
C32 C33 H331 117(2) . . no
C34 C33 H331 122(3) . . no
C33 C34 H341 120(3) . . no
C35 C34 H341 120(3) . . no
C34 C35 H351 120(4) . . no
C36 C35 H351 121(4) . . no
C35 C36 H361 120(3) . . no
C37 C36 H361 120(4) . . no
C32 C37 H371 117(3) . . no
C36 C37 H371 122(3) . . no
C42 C43 H431 117(2) . . no
C44 C43 H431 122(3) . . no
C43 C44 H441 120(3) . . no
C45 C44 H441 120(3) . . no
C44 C45 H451 121(4) . . no
C46 C45 H451 120(4) . . no
C45 C46 H461 120(3) . . no
C47 C46 H461 120(4) . . no
C42 C47 H471 117(2) . . no
C46 C47 H471 122(3) . . no
C52 C53 H531 117(2) . . no
C54 C53 H531 122(3) . . no
C53 C54 H541 120(4) . . no
C55 C54 H541 120(3) . . no
C54 C55 H551 121(4) . . no
C56 C55 H551 120(5) . . no
C55 C56 H561 120(3) . . no
C57 C56 H561 120(3) . . no
C52 C57 H571 117(2) . . no
C56 C57 H571 122(4) . . no
C62 C63 H631 117(2) . . no
C64 C63 H631 122(3) . . no
C63 C64 H641 120(4) . . no
C65 C64 H641 120(3) . . no
C64 C65 H651 120(4) . . no
C66 C65 H651 120(4) . . no
C65 C66 H661 120(3) . . no
C67 C66 H661 120(3) . . no
C62 C67 H671 117(2) . . no
C66 C67 H671 122(3) . . no

loop_
_geom_bond_atom_site_label_1
_geom_bond_atom_site_label_2
_geom_bond_distance
_geom_bond_site_symmetry_2
_geom_bond_publ_flag
Na1 O61 2.38(2) . yes
Na1 O11 2.50(3) 1_565 yes
Na1 O12 2.42(3) 1_565 yes
Na1 O52 2.30(3) 1_565 yes
Na1 O62 2.37(2) 1_565 yes
Na1 C11 2.69(2) 1_565 yes
Na2 O21 2.34(3) . yes
Na2 O22 2.73(3) . yes
Na2 O42 2.51(3) . yes
Na2 O51 2.28(3) . yes
Na2 O61 2.54(3) . yes
Na2 O52 2.31(3) 1_565 yes
Na3 O31 2.58(3) . yes
Na3 O32 2.57(3) . yes
Na3 O42 2.19(3) . yes
Na3 O51 2.40(3) . yes
Na3 O41 2.37(3) 1_545 yes
Na3 O31 2.43(3) 2_666 yes
Na4 O22 2.39(3) . yes
Na4 O31 2.35(3) . yes
Na4 O41 2.46(3) . yes
Na4 O42 2.42(3) . yes
Na4 C41 2.70(3) . yes
Na4 O32 2.35(3) 1_565 yes
Na4 O41 2.45(3) 2_676 yes
Na5 O11 2.59(3) . yes
Na5 O21 2.34(3) . yes
Na5 O32 2.42(3) . yes
Na5 O51 2.68(3) . yes
Na5 O52 2.48(3) . yes
Na5 O22 2.33(3) 1_545 yes
Na6 O11 2.21(3) . yes
Na6 O21 2.47(3) . yes
Na6 O61 2.74(3) . yes
Na6 O62 2.47(3) . yes
Na6 O12 2.17(2) 1_565 yes
O11 C11 1.27(2) . yes
O12 C11 1.262(18) . yes
O21 C21 1.26(3) . yes
O22 C21 1.27(3) . yes
O31 C31 1.27(2) . yes
O32 C31 1.27(2) . yes
O41 C41 1.27(2) . yes
O42 C41 1.26(2) . yes
O51 C51 1.27(3) . yes
O52 C51 1.26(3) . yes
O61 C61 1.27(2) . yes
O62 C61 1.26(2) . yes
C11 C12 1.53(2) . no
C12 C13 1.41(3) . no
C12 C17 1.40(3) . no
C13 C14 1.39(4) . no
C14 C15 1.40(5) . no
C15 C16 1.40(5) . no
C16 C17 1.39(5) . no
C21 C22 1.53(2) . no
C22 C23 1.41(4) . no
C22 C27 1.40(4) . no
C23 C24 1.40(4) . no
C24 C25 1.40(6) . no
C25 C26 1.41(6) . no
C26 C27 1.39(6) . no
C31 C32 1.53(2) . no
C32 C33 1.40(3) . no
C32 C37 1.41(3) . no
C33 C34 1.40(3) . no
C34 C35 1.41(4) . no
C35 C36 1.40(5) . no
C36 C37 1.40(4) . no
C41 C42 1.53(2) . no
C42 C43 1.40(3) . no
C42 C47 1.40(3) . no
C43 C44 1.40(3) . no
C44 C45 1.40(5) . no
C45 C46 1.40(5) . no
C46 C47 1.40(3) . no
C51 C52 1.53(2) . no
C52 C53 1.40(3) . no
C52 C57 1.40(4) . no
C53 C54 1.40(3) . no
C54 C55 1.40(6) . no
C55 C56 1.41(5) . no
C56 C57 1.40(3) . no
C61 C62 1.53(2) . no
C62 C63 1.40(3) . no
C62 C67 1.40(3) . no
C63 C64 1.40(3) . no
C64 C65 1.40(5) . no
C65 C66 1.40(4) . no
C66 C67 1.40(3) . no
C13 H131 1.09(4) . no
C14 H141 1.10(5) . no
C15 H151 1.09(5) . no
C16 H161 1.11(6) . no
C17 H171 1.10(4) . no
C23 H231 1.09(4) . no
C24 H241 1.09(6) . no
C25 H251 1.09(5) . no
C26 H261 1.10(6) . no
C27 H271 1.10(5) . no
C33 H331 1.09(4) . no
C34 H341 1.09(5) . no
C35 H351 1.09(3) . no
C36 H361 1.10(5) . no
C37 H371 1.09(4) . no
C43 H431 1.09(4) . no
C44 H441 1.10(5) . no
C45 H451 1.09(3) . no
C46 H461 1.10(6) . no
C47 H471 1.09(4) . no
C53 H531 1.09(4) . no
C54 H541 1.09(5) . no
C55 H551 1.09(3) . no
C56 H561 1.09(6) . no
C57 H571 1.10(4) . no
C63 H631 1.09(4) . no
C64 H641 1.10(5) . no
C65 H651 1.09(3) . no
C66 H661 1.10(6) . no
C67 H671 1.09(3) . no

loop_
_geom_torsion_atom_site_label_1
_geom_torsion_atom_site_label_2
_geom_torsion_atom_site_label_3
_geom_torsion_atom_site_label_4
_geom_torsion
_geom_torsion_site_symmetry_1
_geom_torsion_site_symmetry_3
_geom_torsion_site_symmetry_4
_geom_torsion_publ_flag
O11 Na1 O61 Na2 67.5(16) 1_565 . . no
O11 Na1 O61 Na6 -12.7(18) 1_565 . . no
O11 Na1 O61 C61 -89(3) 1_565 . . no
O12 Na1 O61 Na2 84.2(9) 1_565 . . no
O12 Na1 O61 Na6 3.9(9) 1_565 . . no
O12 Na1 O61 C61 -73(2) 1_565 . . no
O52 Na1 O61 Na2 -32.2(9) 1_565 . . no
O52 Na1 O61 Na6 -112.4(9) 1_565 . . no
O52 Na1 O61 C61 171(2) 1_565 . . no
O62 Na1 O61 Na2 -134.2(17) 1_565 . . no
O62 Na1 O61 Na6 145.6(16) 1_565 . . no
O62 Na1 O61 C61 69(3) 1_565 . . no
C11 Na1 O61 Na2 81.5(10) 1_565 . . no
C11 Na1 O61 Na6 1.3(11) 1_565 . . no
C11 Na1 O61 C61 -75(2) 1_565 . . no
O61 Na1 O11 Na5 -94.0(17) . 1_565 1_565 no
O61 Na1 O11 Na6 179.6(15) . 1_565 1_565 no
O61 Na1 O11 C11 29(2) . 1_565 1_565 no
O61 Na1 O12 Na6 -5.2(11) . 1_565 . no
O61 Na1 O12 C11 -174.8(13) . 1_565 1_565 no
O11 Na1 O12 Na6 161.3(12) 1_565 1_565 . no
O52 Na1 O12 Na6 80.7(12) 1_565 1_565 . no
O62 Na1 O12 Na6 -157.6(11) 1_565 1_565 . no
C11 Na1 O12 Na6 169.6(17) 1_565 1_565 . no
O61 Na1 O52 Na2 35.3(9) . 1_565 . no
O61 Na1 O52 Na5 135.5(9) . 1_565 1_565 no
O61 Na1 O52 C51 -131.8(16) . 1_565 1_565 no
O11 Na1 O52 Na2 -102.7(9) 1_565 1_565 . no
O12 Na1 O52 Na2 -47.7(10) 1_565 1_565 . no
O62 Na1 O52 Na2 177.7(9) 1_565 1_565 . no
C11 Na1 O52 Na2 -78.2(9) 1_565 1_565 . no
O61 Na1 O62 Na6 -176.9(16) . 1_565 1_565 no
O61 Na1 O62 C61 77(3) . 1_565 1_565 no
O61 Na1 C11 O11 -159.6(14) . 1_565 1_565 no
O61 Na1 C11 O12 5.6(14) . 1_565 1_565 no
O22 Na2 O21 Na5 143.9(14) . . . no
O22 Na2 O21 Na6 -128.4(11) . . . no
O22 Na2 O21 C21 -7.2(11) . . . no
O42 Na2 O21 Na5 80.5(13) . . . no
O42 Na2 O21 Na6 168.2(10) . . . no
O42 Na2 O21 C21 -70.5(17) . . . no
O51 Na2 O21 Na5 3.3(13) . . . no
O51 Na2 O21 Na6 90.9(11) . . . no
O51 Na2 O21 C21 -147.8(16) . . . no
O61 Na2 O21 Na5 -87.1(12) . . . no
O61 Na2 O21 Na6 0.6(10) . . . no
O61 Na2 O21 C21 121.9(15) . . . no
O52 Na2 O21 Na5 -176.5(14) 1_565 . . no
O52 Na2 O21 Na6 -88.8(14) 1_565 . . no
O52 Na2 O21 C21 33(2) 1_565 . . no
O21 Na2 O22 Na4 -123.6(12) . . . no
O21 Na2 O22 C21 7.2(12) . . . no
O21 Na2 O22 Na5 141.0(13) . . 1_565 no
O42 Na2 O22 Na4 0.1(9) . . . no
O42 Na2 O22 C21 130.9(13) . . . no
O42 Na2 O22 Na5 -95.3(10) . . 1_565 no
O51 Na2 O22 Na4 -71.3(16) . . . no
O51 Na2 O22 C21 59.6(18) . . . no
O51 Na2 O22 Na5 -166.6(15) . . 1_565 no
O61 Na2 O22 Na4 164.6(12) . . . no
O61 Na2 O22 C21 -64.6(16) . . . no
O61 Na2 O22 Na5 69.2(14) . . 1_565 no
O52 Na2 O22 Na4 88.5(10) 1_565 . . no
O52 Na2 O22 C21 -140.7(14) 1_565 . . no
O52 Na2 O22 Na5 -6.9(11) 1_565 . 1_565 no
O21 Na2 O42 Na3 -54.1(12) . . . no
O21 Na2 O42 Na4 45.8(12) . . . no
O21 Na2 O42 C41 135.9(15) . . . no
O22 Na2 O42 Na3 -100.0(10) . . . no
O22 Na2 O42 Na4 -0.1(9) . . . no
O22 Na2 O42 C41 90.0(16) . . . no
O51 Na2 O42 Na3 29.4(10) . . . no
O51 Na2 O42 Na4 129.2(10) . . . no
O51 Na2 O42 C41 -140.6(16) . . . no
O61 Na2 O42 Na3 103.2(19) . . . no
O61 Na2 O42 Na4 -156.9(17) . . . no
O61 Na2 O42 C41 -67(3) . . . no
O52 Na2 O42 Na3 179.3(10) 1_565 . . no
O52 Na2 O42 Na4 -80.9(10) 1_565 . . no
O52 Na2 O42 C41 9.3(17) 1_565 . . no
O21 Na2 O51 Na3 86.5(11) . . . no
O21 Na2 O51 Na5 -2.8(11) . . . no
O21 Na2 O51 C51 -86(2) . . . no
O22 Na2 O51 Na3 47.3(16) . . . no
O22 Na2 O51 Na5 -42.1(16) . . . no
O22 Na2 O51 C51 -126(2) . . . no
O42 Na2 O51 Na3 -26.6(9) . . . no
O42 Na2 O51 Na5 -115.9(10) . . . no
O42 Na2 O51 C51 161(2) . . . no
O61 Na2 O51 Na3 -174.7(10) . . . no
O61 Na2 O51 Na5 96.0(10) . . . no
O61 Na2 O51 C51 13(3) . . . no
O52 Na2 O51 Na3 -94(2) 1_565 . . no
O52 Na2 O51 Na5 177(2) 1_565 . . no
O52 Na2 O51 C51 93(3) 1_565 . . no
O21 Na2 O61 Na1 -92.2(10) . . . no
O21 Na2 O61 Na6 -0.5(9) . . . no
O21 Na2 O61 C61 70(2) . . . no
O22 Na2 O61 Na1 -42.0(12) . . . no
O22 Na2 O61 Na6 49.6(12) . . . no
O22 Na2 O61 C61 120.1(19) . . . no
O42 Na2 O61 Na1 109.0(19) . . . no
O42 Na2 O61 Na6 -159.4(18) . . . no
O42 Na2 O61 C61 -89(3) . . . no
O51 Na2 O61 Na1 179.5(10) . . . no
O51 Na2 O61 Na6 -88.9(9) . . . no
O51 Na2 O61 C61 -18(2) . . . no
O52 Na2 O61 Na1 32.1(9) 1_565 . . no
O52 Na2 O61 Na6 123.7(9) 1_565 . . no
O52 Na2 O61 C61 -165.8(18) 1_565 . . no
O21 Na2 O52 Na1 64.1(15) . 1_565 . no
O21 Na2 O52 Na5 -24.6(18) . 1_565 1_565 no
O21 Na2 O52 C51 -143(3) . 1_565 1_565 no
O22 Na2 O52 Na1 95.1(9) . 1_565 . no
O22 Na2 O52 Na5 6.5(10) . 1_565 1_565 no
O22 Na2 O52 C51 -112(4) . 1_565 1_565 no
O42 Na2 O52 Na1 179.5(9) . 1_565 . no
O42 Na2 O52 Na5 90.9(10) . 1_565 1_565 no
O42 Na2 O52 C51 -27(4) . 1_565 1_565 no
O51 Na2 O52 Na1 -116(2) . 1_565 . no
O51 Na2 O52 Na5 156(2) . 1_565 1_565 no
O51 Na2 O52 C51 38(5) . 1_565 1_565 no
O61 Na2 O52 Na1 -32.9(9) . 1_565 . no
O61 Na2 O52 Na5 -121.5(10) . 1_565 1_565 no
O61 Na2 O52 C51 120(4) . 1_565 1_565 no
O32 Na3 O31 Na4 141.6(10) . . . no
O32 Na3 O31 C31 3.8(9) . . . no
O32 Na3 O31 Na3 -124.8(10) . . 2_666 no
O42 Na3 O31 Na4 -1.2(10) . . . no
O42 Na3 O31 C31 -139.0(13) . . . no
O42 Na3 O31 Na3 92.4(10) . . 2_666 no
O51 Na3 O31 Na4 77.0(13) . . . no
O51 Na3 O31 C31 -60.8(15) . . . no
O51 Na3 O31 Na3 170.6(11) . . 2_666 no
O41 Na3 O31 Na4 -171.2(13) 1_545 . . no
O41 Na3 O31 C31 51.0(16) 1_545 . . no
O41 Na3 O31 Na3 -77.6(14) 1_545 . 2_666 no
O31 Na3 O31 Na4 -93.6(9) 2_666 . . no
O31 Na3 O31 C31 128.6(12) 2_666 . . no
O31 Na3 O31 Na3 0.0(9) 2_666 . 2_666 no
O31 Na3 O32 Na5 -126.8(11) . . . no
O31 Na3 O32 C31 -3.8(9) . . . no
O31 Na3 O32 Na4 139.1(11) . . 1_545 no
O42 Na3 O32 Na5 -79.7(15) . . . no
O42 Na3 O32 C31 43.3(17) . . . no
O42 Na3 O32 Na4 -173.9(13) . . 1_545 no
O51 Na3 O32 Na5 2.4(10) . . . no
O51 Na3 O32 C31 125.3(12) . . . no
O51 Na3 O32 Na4 -91.8(10) . . 1_545 no
O41 Na3 O32 Na5 94.9(11) 1_545 . . no
O41 Na3 O32 C31 -142.1(13) 1_545 . . no
O41 Na3 O32 Na4 0.8(11) 1_545 . 1_545 no
O31 Na3 O32 Na5 169.0(11) 2_666 . . no
O31 Na3 O32 C31 -68.1(14) 2_666 . . no
O31 Na3 O32 Na4 74.8(12) 2_666 . 1_545 no
O31 Na3 O42 Na2 94.9(9) . . . no
O31 Na3 O42 Na4 1.2(10) . . . no
O31 Na3 O42 C41 -100(3) . . . no
O32 Na3 O42 Na2 59.0(14) . . . no
O32 Na3 O42 Na4 -34.7(16) . . . no
O32 Na3 O42 C41 -136(2) . . . no
O51 Na3 O42 Na2 -27.3(9) . . . no
O51 Na3 O42 Na4 -121.0(11) . . . no
O51 Na3 O42 C41 138(2) . . . no
O41 Na3 O42 Na2 -108(3) 1_545 . . no
O41 Na3 O42 Na4 159(3) 1_545 . . no
O41 Na3 O42 C41 58(5) 1_545 . . no
O31 Na3 O42 Na2 -179.0(10) 2_666 . . no
O31 Na3 O42 Na4 87.3(11) 2_666 . . no
O31 Na3 O42 C41 -14(3) 2_666 . . no
O31 Na3 O51 Na2 -48.5(13) . . . no
O31 Na3 O51 Na5 43.9(13) . . . no
O31 Na3 O51 C51 125.8(18) . . . no
O32 Na3 O51 Na2 -94.5(10) . . . no
O32 Na3 O51 Na5 -2.2(9) . . . no
O32 Na3 O51 C51 79.8(19) . . . no
O42 Na3 O51 Na2 30.4(10) . . . no
O42 Na3 O51 Na5 122.7(10) . . . no
O42 Na3 O51 C51 -155.3(19) . . . no
O41 Na3 O51 Na2 -172.9(11) 1_545 . . no
O41 Na3 O51 Na5 -80.6(10) 1_545 . . no
O41 Na3 O51 C51 1(2) 1_545 . . no
O31 Na3 O51 Na2 112(2) 2_666 . . no
O31 Na3 O51 Na5 -156(2) 2_666 . . no
O31 Na3 O51 C51 -74(3) 2_666 . . no
O31 Na3 O41 Na4 -37.3(15) . 1_545 1_545 no
O31 Na3 O41 C41 -137(2) . 1_545 1_545 no
O31 Na3 O41 Na4 55.2(13) . 1_545 2_666 no
O32 Na3 O41 Na4 -0.7(10) . 1_545 1_545 no
O32 Na3 O41 C41 -100(2) . 1_545 1_545 no
O32 Na3 O41 Na4 91.8(9) . 1_545 2_666 no
O42 Na3 O41 Na4 168(3) . 1_545 1_545 no
O42 Na3 O41 C41 69(5) . 1_545 1_545 no
O42 Na3 O41 Na4 -99(3) . 1_545 2_666 no
O51 Na3 O41 Na4 89.8(12) . 1_545 1_545 no
O51 Na3 O41 C41 -9(3) . 1_545 1_545 no
O51 Na3 O41 Na4 -177.6(11) . 1_545 2_666 no
O31 Na3 O31 Na3 0.0(9) . 2_666 2_666 no
O31 Na3 O31 Na4 -91.6(10) . 2_666 2_666 no
O31 Na3 O31 C31 91(2) . 2_666 2_666 no
O32 Na3 O31 Na3 45.9(11) . 2_666 2_666 no
O32 Na3 O31 Na4 -45.6(12) . 2_666 2_666 no
O32 Na3 O31 C31 137.0(18) . 2_666 2_666 no
O42 Na3 O31 Na3 -84.1(10) . 2_666 2_666 no
O42 Na3 O31 Na4 -175.6(11) . 2_666 2_666 no
O42 Na3 O31 C31 7(2) . 2_666 2_666 no
O51 Na3 O31 Na3 -163(2) . 2_666 2_666 no
O51 Na3 O31 Na4 106(2) . 2_666 2_666 no
O51 Na3 O31 C31 -72(3) . 2_666 2_666 no
O31 Na4 O22 Na2 84.8(10) . . . no
O31 Na4 O22 C21 10(2) . . . no
O31 Na4 O22 Na5 177.5(11) . . 1_565 no
O41 Na4 O22 Na2 -52.9(12) . . . no
O41 Na4 O22 C21 -127(2) . . . no
O41 Na4 O22 Na5 39.9(14) . . 1_565 no
O42 Na4 O22 Na2 -0.1(9) . . . no
O42 Na4 O22 C21 -75(2) . . . no
O42 Na4 O22 Na5 92.6(11) . . 1_565 no
C41 Na4 O22 Na2 -24.7(9) . . . no
C41 Na4 O22 C21 -99(2) . . . no
C41 Na4 O22 Na5 68.0(11) . . 1_565 no
O32 Na4 O22 Na2 -124.4(9) 1_565 . . no
O32 Na4 O22 C21 161(2) 1_565 . . no
O32 Na4 O22 Na5 -31.7(11) 1_565 . 1_565 no
O41 Na4 O22 Na2 163.3(19) 2_676 . . no
O41 Na4 O22 C21 89(3) 2_676 . . no
O41 Na4 O22 Na5 -104(2) 2_676 . 1_565 no
O22 Na4 O31 Na3 -92.5(10) . . . no
O22 Na4 O31 C31 -3(3) . . . no
O22 Na4 O31 Na3 173.8(11) . . 2_666 no
O41 Na4 O31 Na3 39.5(15) . . . no
O41 Na4 O31 C31 129(2) . . . no
O41 Na4 O31 Na3 -54.2(16) . . 2_666 no
O42 Na4 O31 Na3 1.1(9) . . . no
O42 Na4 O31 C31 90(2) . . . no
O42 Na4 O31 Na3 -92.6(10) . . 2_666 no
C41 Na4 O31 Na3 17.8(10) . . . no
C41 Na4 O31 C31 107(2) . . . no
C41 Na4 O31 Na3 -75.9(11) . . 2_666 no
O32 Na4 O31 Na3 -163(2) 1_565 . . no
O32 Na4 O31 C31 -73(3) 1_565 . . no
O32 Na4 O31 Na3 104(2) 1_565 . 2_666 no
O41 Na4 O31 Na3 119.7(9) 2_676 . . no
O41 Na4 O31 C31 -151(2) 2_676 . . no
O41 Na4 O31 Na3 26.0(10) 2_676 . 2_666 no
O22 Na4 O41 C41 73.1(16) . . . no
O22 Na4 O41 Na3 -68.4(14) . . 1_565 no
O22 Na4 O41 Na4 -161.5(11) . . 2_676 no
O31 Na4 O41 C41 -48.8(19) . . . no
O31 Na4 O41 Na3 169.7(13) . . 1_565 no
O31 Na4 O41 Na4 76.6(14) . . 2_676 no
O42 Na4 O41 C41 -0.4(11) . . . no
O42 Na4 O41 Na3 -141.9(14) . . 1_565 no
O42 Na4 O41 Na4 125.0(11) . . 2_676 no
C41 Na4 O41 Na3 -141.5(19) . . 1_565 no
C41 Na4 O41 Na4 125.4(16) . . 2_676 no
O32 Na4 O41 C41 142.3(14) 1_565 . . no
O32 Na4 O41 Na3 0.8(11) 1_565 . 1_565 no
O32 Na4 O41 Na4 -92.3(9) 1_565 . 2_676 no
O41 Na4 O41 C41 -125.4(14) 2_676 . . no
O41 Na4 O41 Na3 93.1(11) 2_676 . 1_565 no
O41 Na4 O41 Na4 0.0(9) 2_676 . 2_676 no
O22 Na4 O42 Na2 0.1(10) . . . no
O22 Na4 O42 Na3 92.2(12) . . . no
O22 Na4 O42 C41 -122.6(13) . . . no
O31 Na4 O42 Na2 -93.4(9) . . . no
O31 Na4 O42 Na3 -1.3(11) . . . no
O31 Na4 O42 C41 144.0(13) . . . no
O41 Na4 O42 Na2 123.1(11) . . . no
O41 Na4 O42 Na3 -144.8(13) . . . no
O41 Na4 O42 C41 0.4(11) . . . no
C41 Na4 O42 Na2 122.7(15) . . . no
C41 Na4 O42 Na3 -145.2(18) . . . no
O32 Na4 O42 Na2 76.7(13) 1_565 . . no
O32 Na4 O42 Na3 168.8(12) 1_565 . . no
O32 Na4 O42 C41 -46.0(18) 1_565 . . no
O41 Na4 O42 Na2 -170.0(11) 2_676 . . no
O41 Na4 O42 Na3 -77.9(14) 2_676 . . no
O41 Na4 O42 C41 67.3(15) 2_676 . . no
O22 Na4 C41 O41 -118.5(16) . . . no
O22 Na4 C41 O42 62.3(14) . . . no
O31 Na4 C41 O41 141.4(16) . . . no
O31 Na4 C41 O42 -37.8(14) . . . no
O41 Na4 C41 O42 -179(2) . . . no
O42 Na4 C41 O41 179(2) . . . no
O32 Na4 C41 O41 -38.4(15) 1_565 . . no
O32 Na4 C41 O42 142.4(15) 1_565 . . no
O41 Na4 C41 O41 57.1(15) 2_676 . . no
O41 Na4 C41 O42 -122.2(15) 2_676 . . no
O22 Na4 O32 Na3 122.3(10) . 1_565 1_565 no
O22 Na4 O32 Na5 30.3(10) . 1_565 1_565 no
O22 Na4 O32 C31 -138(2) . 1_565 1_565 no
O31 Na4 O32 Na3 -163(2) . 1_565 1_565 no
O31 Na4 O32 Na5 105(2) . 1_565 1_565 no
O31 Na4 O32 C31 -64(4) . 1_565 1_565 no
O41 Na4 O32 Na3 -0.7(10) . 1_565 1_565 no
O41 Na4 O32 Na5 -92.7(10) . 1_565 1_565 no
O41 Na4 O32 C31 99(3) . 1_565 1_565 no
O42 Na4 O32 Na3 36.7(15) . 1_565 1_565 no
O42 Na4 O32 Na5 -55.3(15) . 1_565 1_565 no
O42 Na4 O32 C31 136(2) . 1_565 1_565 no
C41 Na4 O32 Na3 16.4(11) . 1_565 1_565 no
C41 Na4 O32 Na5 -75.5(10) . 1_565 1_565 no
C41 Na4 O32 C31 116(2) . 1_565 1_565 no
O22 Na4 O41 Na3 -109(2) . 2_676 2_666 no
O22 Na4 O41 Na4 149.0(19) . 2_676 2_676 no
O22 Na4 O41 C41 62(3) . 2_676 2_676 no
O31 Na4 O41 Na3 -26.8(10) . 2_676 2_666 no
O31 Na4 O41 Na4 -128.7(10) . 2_676 2_676 no
O31 Na4 O41 C41 144.2(17) . 2_676 2_676 no
O41 Na4 O41 Na3 101.9(10) . 2_676 2_666 no
O41 Na4 O41 Na4 0.0(9) . 2_676 2_676 no
O41 Na4 O41 C41 -87.1(17) . 2_676 2_676 no
O42 Na4 O41 Na3 52.3(13) . 2_676 2_666 no
O42 Na4 O41 Na4 -49.7(12) . 2_676 2_676 no
O42 Na4 O41 C41 -136.8(16) . 2_676 2_676 no
C41 Na4 O41 Na3 78.7(10) . 2_676 2_666 no
C41 Na4 O41 Na4 -23.2(10) . 2_676 2_676 no
C41 Na4 O41 C41 -110.3(16) . 2_676 2_676 no
O21 Na5 O11 Na6 -25.8(10) . . . no
O21 Na5 O11 C11 154.6(16) . . . no
O21 Na5 O11 Na1 -126.2(10) . . 1_545 no
O32 Na5 O11 Na6 -105(3) . . . no
O32 Na5 O11 C11 75(4) . . . no
O32 Na5 O11 Na1 155(3) . . 1_545 no
O51 Na5 O11 Na6 49.6(12) . . . no
O51 Na5 O11 C11 -130.0(16) . . . no
O51 Na5 O11 Na1 -50.8(11) . . 1_545 no
O52 Na5 O11 Na6 98.2(10) . . . no
O52 Na5 O11 C11 -81.4(17) . . . no
O52 Na5 O11 Na1 -2.2(9) . . 1_545 no
O22 Na5 O11 Na6 -176.1(11) 1_545 . . no
O22 Na5 O11 C11 4.3(19) 1_545 . . no
O22 Na5 O11 Na1 83.5(10) 1_545 . 1_545 no
O11 Na5 O21 Na2 112.9(11) . . . no
O11 Na5 O21 Na6 22.9(9) . . . no
O11 Na5 O21 C21 -128(3) . . . no
O32 Na5 O21 Na2 -90.9(12) . . . no
O32 Na5 O21 Na6 179.2(10) . . . no
O32 Na5 O21 C21 28(4) . . . no
O51 Na5 O21 Na2 -2.8(11) . . . no
O51 Na5 O21 Na6 -92.8(10) . . . no
O51 Na5 O21 C21 116(3) . . . no
O52 Na5 O21 Na2 26.3(18) . . . no
O52 Na5 O21 Na6 -63.6(15) . . . no
O52 Na5 O21 C21 145(3) . . . no
O22 Na5 O21 Na2 -155(3) 1_545 . . no
O22 Na5 O21 Na6 115(3) 1_545 . . no
O22 Na5 O21 C21 -36(5) 1_545 . . no
O11 Na5 O32 Na3 155(3) . . . no
O11 Na5 O32 C31 65(4) . . . no
O11 Na5 O32 Na4 -106(3) . . 1_545 no
O21 Na5 O32 Na3 77.1(10) . . . no
O21 Na5 O32 C31 -12.4(19) . . . no
O21 Na5 O32 Na4 176.0(11) . . 1_545 no
O51 Na5 O32 Na3 -2.1(9) . . . no
O51 Na5 O32 C31 -91.6(17) . . . no
O51 Na5 O32 Na4 96.8(10) . . 1_545 no
O52 Na5 O32 Na3 -50.4(12) . . . no
O52 Na5 O32 C31 -139.8(17) . . . no
O52 Na5 O32 Na4 48.6(13) . . 1_545 no
O22 Na5 O32 Na3 -130.1(10) 1_545 . . no
O22 Na5 O32 C31 140.5(17) 1_545 . . no
O22 Na5 O32 Na4 -31.2(11) 1_545 . 1_545 no
O11 Na5 O51 Na2 -75.5(13) . . . no
O11 Na5 O51 Na3 -167.6(11) . . . no
O11 Na5 O51 C51 65.0(17) . . . no
O21 Na5 O51 Na2 2.9(12) . . . no
O21 Na5 O51 Na3 -89.3(10) . . . no
O21 Na5 O51 C51 143.4(16) . . . no
O32 Na5 O51 Na2 94.4(12) . . . no
O32 Na5 O51 Na3 2.3(10) . . . no
O32 Na5 O51 C51 -125.1(15) . . . no
O52 Na5 O51 Na2 -146.5(14) . . . no
O52 Na5 O51 Na3 121.4(11) . . . no
O52 Na5 O51 C51 -6.0(12) . . . no
O22 Na5 O51 Na2 166.3(14) 1_545 . . no
O22 Na5 O51 Na3 74.2(15) 1_545 . . no
O22 Na5 O51 C51 -53(2) 1_545 . . no
O11 Na5 O52 C51 -114.2(14) . . . no
O11 Na5 O52 Na1 2.4(9) . . 1_545 no
O11 Na5 O52 Na2 88.8(11) . . 1_545 no
O21 Na5 O52 C51 -31(2) . . . no
O21 Na5 O52 Na1 85.4(15) . . 1_545 no
O21 Na5 O52 Na2 171.8(14) . . 1_545 no
O32 Na5 O52 C51 75.8(16) . . . no
O32 Na5 O52 Na1 -167.7(11) . . 1_545 no
O32 Na5 O52 Na2 -81.2(14) . . 1_545 no
O51 Na5 O52 C51 6.0(12) . . . no
O51 Na5 O52 Na1 122.5(11) . . 1_545 no
O51 Na5 O52 Na2 -151.1(13) . . 1_545 no
O22 Na5 O52 C51 149.5(14) 1_545 . . no
O22 Na5 O52 Na1 -94.0(10) 1_545 . 1_545 no
O22 Na5 O52 Na2 -7.6(12) 1_545 . 1_545 no
O11 Na5 O22 Na2 -83.7(10) . 1_545 1_545 no
O11 Na5 O22 Na4 -172.7(11) . 1_545 1_545 no
O11 Na5 O22 C21 -6(2) . 1_545 1_545 no
O21 Na5 O22 Na2 -173(3) . 1_545 1_545 no
O21 Na5 O22 Na4 98(3) . 1_545 1_545 no
O21 Na5 O22 C21 -95(3) . 1_545 1_545 no
O32 Na5 O22 Na2 119.7(9) . 1_545 1_545 no
O32 Na5 O22 Na4 30.8(10) . 1_545 1_545 no
O32 Na5 O22 C21 -163(2) . 1_545 1_545 no
O51 Na5 O22 Na2 42.1(16) . 1_545 1_545 no
O51 Na5 O22 Na4 -46.9(17) . 1_545 1_545 no
O51 Na5 O22 C21 120(2) . 1_545 1_545 no
O52 Na5 O22 Na2 6.3(10) . 1_545 1_545 no
O52 Na5 O22 Na4 -82.6(11) . 1_545 1_545 no
O52 Na5 O22 C21 84(2) . 1_545 1_545 no
O21 Na6 O11 Na5 24.3(10) . . . no
O21 Na6 O11 C11 -157(3) . . . no
O21 Na6 O11 Na1 106.5(10) . . 1_545 no
O61 Na6 O11 Na5 -66.0(14) . . . no
O61 Na6 O11 C11 113(3) . . . no
O61 Na6 O11 Na1 16.2(16) . . 1_545 no
O62 Na6 O11 Na5 -94.6(9) . . . no
O62 Na6 O11 C11 85(3) . . . no
O62 Na6 O11 Na1 -12.4(9) . . 1_545 no
O12 Na6 O11 Na5 102(3) 1_565 . . no
O12 Na6 O11 C11 -79(4) 1_565 . . no
O12 Na6 O11 Na1 -176(2) 1_565 . 1_545 no
O11 Na6 O21 Na2 -126.9(10) . . . no
O11 Na6 O21 Na5 -27.0(11) . . . no
O11 Na6 O21 C21 134.9(18) . . . no
O61 Na6 O21 Na2 -0.6(9) . . . no
O61 Na6 O21 Na5 99.4(10) . . . no
O61 Na6 O21 C21 -98.7(18) . . . no
O62 Na6 O21 Na2 -46.1(12) . . . no
O62 Na6 O21 Na5 53.9(13) . . . no
O62 Na6 O21 C21 -144.3(17) . . . no
O12 Na6 O21 Na2 80.5(10) 1_565 . . no
O12 Na6 O21 Na5 -179.5(11) 1_565 . . no
O12 Na6 O21 C21 -17.7(19) 1_565 . . no
O11 Na6 O61 Na1 169.9(13) . . . no
O11 Na6 O61 Na2 90.2(14) . . . no
O11 Na6 O61 C61 -44.9(18) . . . no
O21 Na6 O61 Na1 80.2(10) . . . no
O21 Na6 O61 Na2 0.5(8) . . . no
O21 Na6 O61 C61 -134.6(13) . . . no
O62 Na6 O61 Na1 -152.9(12) . . . no
O62 Na6 O61 Na2 127.4(10) . . . no
O62 Na6 O61 C61 -7.7(10) . . . no
O12 Na6 O61 Na1 -4.4(10) 1_565 . . no
O12 Na6 O61 Na2 -84.1(9) 1_565 . . no
O12 Na6 O61 C61 140.8(14) 1_565 . . no
O11 Na6 O62 C61 158.2(13) . . . no
O11 Na6 O62 Na1 13.0(10) . . 1_545 no
O21 Na6 O62 C61 73.1(15) . . . no
O21 Na6 O62 Na1 -72.2(12) . . 1_545 no
O61 Na6 O62 C61 7.6(10) . . . no
O61 Na6 O62 Na1 -137.6(11) . . 1_545 no
O12 Na6 O62 C61 -31.2(18) 1_565 . . no
O12 Na6 O62 Na1 -176.4(12) 1_565 . 1_545 no
O11 Na6 O12 Na1 -166(2) . 1_565 . no
O21 Na6 O12 Na1 -86.8(10) . 1_565 . no
O61 Na6 O12 Na1 4.5(10) . 1_565 . no
O62 Na6 O12 Na1 34.4(16) . 1_565 . no
Na5 O11 C11 O12 61(2) . . . no
Na6 O11 C11 O12 -118(3) . . . no
Na1 O11 C11 O12 -17.2(19) 1_545 . . no
Na5 O11 C11 C12 -119.4(15) . . . no
Na6 O11 C11 C12 62(4) . . . no
Na1 O11 C11 C12 162.5(12) 1_545 . . no
Na5 O11 C11 Na1 78.1(14) . . 1_545 no
Na6 O11 C11 Na1 -101(3) . . 1_545 no
Na1 O12 C11 O11 18(2) 1_545 . . no
Na1 O12 C11 C12 -162.0(11) 1_545 . . no
Na2 O21 C21 C22 -163.7(14) . . . no
Na5 O21 C21 C22 76(4) . . . no
Na6 O21 C21 C22 -69(2) . . . no
Na5 O21 C21 O22 -104(3) . . . no
Na6 O21 C21 O22 111(2) . . . no
Na2 O21 C21 O22 16(3) . . . no
Na2 O22 C21 O21 -14(2) . . . no
Na4 O22 C21 O21 65(3) . . . no
Na5 O22 C21 C22 83(2) 1_565 . . no
Na5 O22 C21 O21 -97(3) 1_565 . . no
Na2 O22 C21 C22 165.9(15) . . . no
Na4 O22 C21 C22 -115(2) . . . no
Na4 O31 C31 C32 81(3) . . . no
Na3 O31 C31 C32 -94.9(19) 2_666 . . no
Na3 O31 C31 O32 -8.0(19) . . . no
Na3 O31 C31 O32 86(2) 2_666 . . no
Na3 O31 C31 C32 171.7(12) . . . no
Na4 O31 C31 O32 -98(3) . . . no
Na3 O32 C31 O31 8(2) . . . no
Na3 O32 C31 C32 -171.7(12) . . . no
Na4 O32 C31 C32 85(3) 1_545 . . no
Na5 O32 C31 O31 99(2) . . . no
Na5 O32 C31 C32 -80.8(19) . . . no
Na4 O32 C31 O31 -95(3) 1_545 . . no
Na3 O41 C41 C42 -74(3) 1_565 . . no
Na4 O41 C41 O42 -89(3) 2_676 . . no
Na4 O41 C41 C42 91.2(19) 2_676 . . no
Na3 O41 C41 O42 105(3) 1_565 . . no
Na4 O41 C41 C42 -178.9(14) . . . no
Na4 O41 C41 O42 1(2) . . . no
Na4 O41 C41 Na4 -89.9(15) 2_676 . . no
Na3 O41 C41 Na4 105(2) 1_565 . . no
Na3 O42 C41 C42 -77(3) . . . no
Na2 O42 C41 C42 85.9(18) . . . no
Na2 O42 C41 Na4 -92.9(14) . . . no
Na3 O42 C41 O41 104(3) . . . no
Na4 O42 C41 O41 -1(2) . . . no
Na4 O42 C41 C42 178.9(14) . . . no
Na3 O42 C41 Na4 105(3) . . . no
Na2 O42 C41 O41 -94(2) . . . no
Na3 O51 C51 O52 -72(3) . . . no
Na5 O51 C51 O52 12(2) . . . no
Na2 O51 C51 O52 99(3) . . . no
Na5 O51 C51 C52 -167.6(15) . . . no
Na3 O51 C51 C52 107.8(19) . . . no
Na2 O51 C51 C52 -81(3) . . . no
Na1 O52 C51 C52 76.2(19) 1_545 . . no
Na5 O52 C51 C52 166.7(14) . . . no
Na5 O52 C51 O51 -13(3) . . . no
Na1 O52 C51 O51 -104(2) 1_545 . . no
Na2 O52 C51 C52 -74(4) 1_545 . . no
Na2 O52 C51 O51 107(4) 1_545 . . no
Na1 O61 C61 O62 94(3) . . . no
Na2 O61 C61 O62 -54(3) . . . no
Na6 O61 C61 O62 15(2) . . . no
Na1 O61 C61 C62 -86(3) . . . no
Na2 O61 C61 C62 125.9(17) . . . no
Na6 O61 C61 C62 -164.5(13) . . . no
Na1 O62 C61 C62 -90(2) 1_545 . . no
Na1 O62 C61 O61 90(3) 1_545 . . no
Na6 O62 C61 C62 162.9(12) . . . no
Na6 O62 C61 O61 -17(2) . . . no
O11 C11 C12 C13 -7(3) . . . no
O12 C11 C12 C17 -7(3) . . . no
O11 C11 C12 C17 173(2) . . . no
O12 C11 C12 C13 173(2) . . . no
C17 C12 C13 C14 0(4) . . . no
C11 C12 C13 C14 180(2) . . . no
C13 C12 C17 C16 0(4) . . . no
C11 C12 C17 C16 -180(3) . . . no
C12 C13 C14 C15 1(5) . . . no
C13 C14 C15 C16 -1(5) . . . no
C14 C15 C16 C17 1(5) . . . no
C15 C16 C17 C12 0(5) . . . no
O21 C21 C22 C23 -19(3) . . . no
O22 C21 C22 C27 -19(3) . . . no
O22 C21 C22 C23 162(2) . . . no
O21 C21 C22 C27 161(3) . . . no
C21 C22 C27 C26 180(3) . . . no
C21 C22 C23 C24 180(3) . . . no
C27 C22 C23 C24 0(4) . . . no
C23 C22 C27 C26 -1(5) . . . no
C22 C23 C24 C25 0(5) . . . no
C23 C24 C25 C26 0(6) . . . no
C24 C25 C26 C27 -1(7) . . . no
C25 C26 C27 C22 1(7) . . . no
O31 C31 C32 C33 -15(3) . . . no
O32 C31 C32 C33 165(2) . . . no
O32 C31 C32 C37 -15(3) . . . no
O31 C31 C32 C37 165(2) . . . no
C31 C32 C37 C36 180(3) . . . no
C37 C32 C33 C34 0(4) . . . no
C31 C32 C33 C34 180(3) . . . no
C33 C32 C37 C36 -1(4) . . . no
C32 C33 C34 C35 0(5) . . . no
C33 C34 C35 C36 0(5) . . . no
C34 C35 C36 C37 -1(6) . . . no
C35 C36 C37 C32 1(5) . . . no
O42 C41 C42 C47 11(4) . . . no
O42 C41 C42 C43 -169(2) . . . no
O41 C41 C42 C43 11(3) . . . no
O41 C41 C42 C47 -169(3) . . . no
C41 C42 C43 C44 -180(3) . . . no
C43 C42 C47 C46 0(7) . . . no
C41 C42 C47 C46 -180(4) . . . no
C47 C42 C43 C44 0(5) . . . no
C42 C43 C44 C45 -1(6) . . . no
C43 C44 C45 C46 1(7) . . . no
C44 C45 C46 C47 0(8) . . . no
C45 C46 C47 C42 0(8) . . . no
O51 C51 C52 C53 8(3) . . . no
O52 C51 C52 C57 9(4) . . . no
O51 C51 C52 C57 -172(3) . . . no
O52 C51 C52 C53 -172(3) . . . no
C53 C52 C57 C56 1(7) . . . no
C51 C52 C57 C56 -180(4) . . . no
C51 C52 C53 C54 -179(3) . . . no
C57 C52 C53 C54 0(5) . . . no
C52 C53 C54 C55 -1(6) . . . no
C53 C54 C55 C56 0(7) . . . no
C54 C55 C56 C57 1(8) . . . no
C55 C56 C57 C52 -1(8) . . . no
O61 C61 C62 C63 13(3) . . . no
O61 C61 C62 C67 -167(2) . . . no
O62 C61 C62 C63 -167(2) . . . no
O62 C61 C62 C67 13(3) . . . no
C61 C62 C63 C64 180(3) . . . no
C67 C62 C63 C64 -1(4) . . . no
C61 C62 C67 C66 -180(3) . . . no
C63 C62 C67 C66 0(5) . . . no
C62 C63 C64 C65 1(5) . . . no
C63 C64 C65 C66 -1(6) . . . no
C64 C65 C66 C67 1(7) . . . no
C65 C66 C67 C62 -1(7) . . . no
